data_4335749
loop_
_publ_author_name
'Wing-Por Leung'
'Wang-Kin Chiu'
'Thomas C. W. Mak'

_publ_section_title
;
 Synthesis and Structural Characterization of Base-Stabilized Oligomeric
 Heterovinylidenes
;
_journal_name_full 'Inorganic Chemistry'
_journal_page_first 9479
_journal_page_last 9486
_journal_paper_doi 10.1021/ic4011345
_journal_volume 52
_journal_year 2013
_chemical_formula_sum 'C84 H87 Ge3 N3 P6 Si3'
_chemical_formula_weight 1626.43
_chemical_name_systematic
; 
 ? 
;
_space_group_IT_number 2
_symmetry_cell_setting triclinic
_symmetry_space_group_name_Hall '-P 1'
_symmetry_space_group_name_H-M 'P -1'
_atom_sites_solution_hydrogens geom
_atom_sites_solution_primary direct
_atom_sites_solution_secondary difmap
_audit_creation_method SHELXL-97
_cell_angle_alpha 86.2080(10)
_cell_angle_beta 78.4490(10)
_cell_angle_gamma 89.7510(10)
_cell_formula_units_Z 4
_cell_length_a 16.6973(8)
_cell_length_b 22.7980(11)
_cell_length_c 23.5002(12)
_cell_measurement_reflns_used 244
_cell_measurement_temperature 296(2)
_cell_measurement_theta_max 15
_cell_measurement_theta_min 15
_cell_volume 8745.0(7)
_computing_cell_refinement 'BRUKER KAPPA APEXII DUO DIFFRACTOMETER'
_computing_data_collection 'BRUKER KAPPA APEXII DUO DIFFRACTOMETER'
_computing_data_reduction 'BRUKER KAPPA APEXII DUO DIFFRACTOMETER'
_computing_molecular_graphics 'SIEMENS SHELXTL'
_computing_publication_material 'SIEMENS SHELXTL'
_computing_structure_refinement 'SHELXL-97 (Sheldrick, 2008)'
_computing_structure_solution 'SHELXS-97 (Sheldrick, 2008)'
_diffrn_ambient_temperature 296(2)
_diffrn_measured_fraction_theta_full 0.998
_diffrn_measured_fraction_theta_max 0.998
_diffrn_measurement_device_type 'BRUKER KAPPA APEXII DUO DIFFRACTOMETER'
_diffrn_measurement_method 'PHI & OMEGA SCAN'
_diffrn_radiation_monochromator graphite
_diffrn_radiation_source 'fine-focus sealed tube'
_diffrn_radiation_type MoK\a
_diffrn_radiation_wavelength 0.71073
_diffrn_reflns_av_R_equivalents 0.1179
_diffrn_reflns_av_sigmaI/netI 0.1397
_diffrn_reflns_limit_h_max 19
_diffrn_reflns_limit_h_min -20
_diffrn_reflns_limit_k_max 27
_diffrn_reflns_limit_k_min -27
_diffrn_reflns_limit_l_max 28
_diffrn_reflns_limit_l_min -28
_diffrn_reflns_number 97744
_diffrn_reflns_theta_full 25.25
_diffrn_reflns_theta_max 25.25
_diffrn_reflns_theta_min 0.89
_exptl_absorpt_coefficient_mu 1.217
_exptl_absorpt_correction_T_max 0.6972
_exptl_absorpt_correction_T_min 0.5723
_exptl_absorpt_correction_type multi-scan
_exptl_crystal_colour yellow
_exptl_crystal_density_diffrn 1.235
_exptl_crystal_description block
_exptl_crystal_F_000 3360
_exptl_crystal_size_max 0.50
_exptl_crystal_size_mid 0.40
_exptl_crystal_size_min 0.30
_platon_squeeze_details
;
;
_refine_diff_density_max 1.895
_refine_diff_density_min -0.981
_refine_diff_density_rms 0.100
_refine_ls_extinction_method none
_refine_ls_goodness_of_fit_ref 0.899
_refine_ls_hydrogen_treatment riding
_refine_ls_matrix_type full
_refine_ls_number_parameters 1783
_refine_ls_number_reflns 31621
_refine_ls_number_restraints 0
_refine_ls_restrained_S_all 0.899
_refine_ls_R_factor_all 0.1097
_refine_ls_R_factor_gt 0.0608
_refine_ls_shift/su_max 0.002
_refine_ls_shift/su_mean 0.000
_refine_ls_structure_factor_coef Fsqd
_refine_ls_weighting_details 'calc w=1/[\s^2^(Fo^2^)+(0.0667P)^2^+0.0000P] where P=(Fo^2^+2Fc^2^)/3'
_refine_ls_weighting_scheme calc
_refine_ls_wR_factor_gt 0.1453
_refine_ls_wR_factor_ref 0.1623
_reflns_number_gt 17877
_reflns_number_total 31621
_reflns_threshold_expression >2sigma(I)
_cod_data_source_file ic4011345_si_001.cif
_cod_data_source_block OC120
_cod_database_code 4335749

loop_
_symmetry_equiv_pos_as_xyz
'x, y, z'
'-x, -y, -z'

loop_
_atom_site_label
_atom_site_type_symbol
_atom_site_fract_x
_atom_site_fract_y
_atom_site_fract_z
_atom_site_U_iso_or_equiv
_atom_site_adp_type
_atom_site_occupancy
_atom_site_symmetry_multiplicity
_atom_site_calc_flag
_atom_site_refinement_flags
Ge1' Ge 0.46397(3) 0.77341(2) 0.92080(2) 0.03442(15) Uani 1 1 d .
Ge2' Ge 0.48580(3) 0.77738(2) 0.81595(2) 0.02693(13) Uani 1 1 d .
Ge3' Ge 0.50672(3) 0.77940(2) 0.66079(2) 0.03264(14) Uani 1 1 d .
Ge1 Ge 1.07617(4) 0.72415(3) 0.18728(3) 0.04355(17) Uani 1 1 d .
Ge2 Ge 0.98406(3) 0.73170(2) 0.28046(2) 0.03098(14) Uani 1 1 d .
Ge3 Ge 0.84986(3) 0.74040(2) 0.42038(2) 0.03094(14) Uani 1 1 d .
P1' P 0.57471(8) 0.88383(6) 0.84164(6) 0.0327(3) Uani 1 1 d .
P2' P 0.56498(8) 0.85963(6) 0.71049(6) 0.0305(3) Uani 1 1 d .
P3' P 0.56532(9) 0.66458(6) 0.85252(6) 0.0365(3) Uani 1 1 d .
P4' P 0.57168(8) 0.70317(6) 0.71907(6) 0.0326(3) Uani 1 1 d .
P5' P 0.31256(8) 0.77342(6) 0.66418(7) 0.0378(3) Uani 1 1 d .
P6' P 0.36589(8) 0.77867(6) 0.77788(6) 0.0326(3) Uani 1 1 d .
P1 P 1.09173(8) 0.84047(6) 0.26150(6) 0.0348(3) Uani 1 1 d .
P2 P 0.95262(8) 0.82013(5) 0.37654(6) 0.0297(3) Uani 1 1 d .
P3 P 1.08612(10) 0.62267(7) 0.29171(8) 0.0562(5) Uani 1 1 d .
P4 P 0.95808(8) 0.66480(6) 0.39960(6) 0.0327(3) Uani 1 1 d .
P5 P 0.68361(8) 0.72622(7) 0.36966(7) 0.0415(4) Uani 1 1 d .
P6 P 0.84149(8) 0.72859(6) 0.28502(6) 0.0337(3) Uani 1 1 d .
Si1' Si 0.56037(11) 0.87297(8) 0.97078(7) 0.0507(4) Uani 1 1 d .
Si2' Si 0.50057(12) 0.64932(8) 0.98085(8) 0.0569(5) Uani 1 1 d .
Si3' Si 0.12643(10) 0.78095(9) 0.72298(9) 0.0582(5) Uani 1 1 d .
Si1 Si 1.22057(11) 0.82041(8) 0.15628(9) 0.0613(5) Uani 1 1 d .
Si2 Si 1.1646(2) 0.60231(12) 0.16972(13) 0.1295(13) Uani 1 1 d .
Si3 Si 0.58375(14) 0.71940(11) 0.26919(13) 0.0910(8) Uani 1 1 d .
N1' N 0.5391(2) 0.84934(17) 0.90464(18) 0.0346(10) Uani 1 1 d .
N2' N 0.5243(3) 0.69286(18) 0.91474(19) 0.0400(11) Uani 1 1 d .
N3' N 0.2267(3) 0.7700(2) 0.7041(2) 0.0495(13) Uani 1 1 d .
N1 N 1.1315(2) 0.79908(18) 0.2086(2) 0.0417(12) Uani 1 1 d .
N2 N 1.1186(3) 0.6486(2) 0.2249(2) 0.0579(15) Uani 1 1 d .
N3 N 0.6495(3) 0.7188(2) 0.3139(2) 0.0571(14) Uani 1 1 d .
C1' C 0.4635(4) 0.8701(3) 1.0278(3) 0.082(2) Uani 1 1 d .
H1'A H 0.4402 0.8313 1.0317 0.124 Uiso 1 1 calc R
H1'B H 0.4253 0.8980 1.0165 0.124 Uiso 1 1 calc R
H1'C H 0.4756 0.8797 1.0644 0.124 Uiso 1 1 calc R
C2' C 0.6381(5) 0.8239(4) 0.9946(3) 0.089(3) Uani 1 1 d .
H2'A H 0.6871 0.8255 0.9651 0.134 Uiso 1 1 calc R
H2'B H 0.6173 0.7843 1.0008 0.134 Uiso 1 1 calc R
H2'C H 0.6500 0.8366 1.0302 0.134 Uiso 1 1 calc R
C3' C 0.6003(4) 0.9505(3) 0.9674(3) 0.072(2) Uani 1 1 d .
H3'B H 0.6501 0.9547 0.9388 0.109 Uiso 1 1 calc R
H3'C H 0.6106 0.9589 1.0047 0.109 Uiso 1 1 calc R
H3'D H 0.5604 0.9774 0.9568 0.109 Uiso 1 1 calc R
C4' C 0.5359(3) 0.9590(2) 0.8404(2) 0.0387(13) Uani 1 1 d .
C5' C 0.4603(4) 0.9708(3) 0.8745(3) 0.0521(16) Uani 1 1 d .
H5'A H 0.4338 0.9416 0.9011 0.063 Uiso 1 1 calc R
C6' C 0.4237(4) 1.0246(3) 0.8702(3) 0.0649(19) Uani 1 1 d .
H6'A H 0.3716 1.0308 0.8918 0.078 Uiso 1 1 calc R
C7' C 0.4644(5) 1.0689(3) 0.8339(4) 0.076(2) Uani 1 1 d .
H7'A H 0.4416 1.1061 0.8330 0.091 Uiso 1 1 calc R
C8' C 0.5393(5) 1.0588(3) 0.7983(3) 0.068(2) Uani 1 1 d .
H8'A H 0.5662 1.0885 0.7725 0.081 Uiso 1 1 calc R
C9' C 0.5730(4) 1.0038(2) 0.8021(3) 0.0494(16) Uani 1 1 d .
H9'A H 0.6227 0.9966 0.7777 0.059 Uiso 1 1 calc R
C10' C 0.6853(3) 0.8896(2) 0.8351(2) 0.0405(14) Uani 1 1 d .
C11' C 0.7308(3) 0.9398(2) 0.8377(3) 0.0435(14) Uani 1 1 d .
H11A H 0.7045 0.9756 0.8435 0.052 Uiso 1 1 calc R
C12' C 0.8140(4) 0.9372(3) 0.8316(3) 0.0621(19) Uani 1 1 d .
H12A H 0.8433 0.9715 0.8330 0.075 Uiso 1 1 calc R
C13' C 0.8547(4) 0.8861(3) 0.8238(3) 0.072(2) Uani 1 1 d .
H13A H 0.9113 0.8852 0.8194 0.086 Uiso 1 1 calc R
C14' C 0.8106(4) 0.8349(3) 0.8224(4) 0.075(2) Uani 1 1 d .
H14A H 0.8376 0.7992 0.8178 0.090 Uiso 1 1 calc R
C15' C 0.7273(4) 0.8368(3) 0.8279(3) 0.0580(18) Uani 1 1 d .
H15A H 0.6983 0.8023 0.8269 0.070 Uiso 1 1 calc R
C16' C 0.5495(3) 0.8472(2) 0.7860(2) 0.0294(12) Uani 1 1 d .
C17' C 0.5198(3) 0.9296(2) 0.6896(2) 0.0364(13) Uani 1 1 d .
C18' C 0.4495(3) 0.9495(2) 0.7252(3) 0.0416(14) Uani 1 1 d .
H18A H 0.4272 0.9276 0.7594 0.050 Uiso 1 1 calc R
C19' C 0.4121(4) 1.0006(3) 0.7110(3) 0.0533(17) Uani 1 1 d .
H19A H 0.3652 1.0128 0.7357 0.064 Uiso 1 1 calc R
C20' C 0.4432(4) 1.0336(3) 0.6611(3) 0.067(2) Uani 1 1 d .
H20A H 0.4173 1.0679 0.6516 0.080 Uiso 1 1 calc R
C21' C 0.5139(4) 1.0158(3) 0.6243(3) 0.064(2) Uani 1 1 d .
H21A H 0.5357 1.0386 0.5905 0.077 Uiso 1 1 calc R
C22' C 0.5519(4) 0.9635(3) 0.6385(3) 0.0507(16) Uani 1 1 d .
H22A H 0.5988 0.9513 0.6137 0.061 Uiso 1 1 calc R
C23' C 0.6706(3) 0.8716(2) 0.6699(2) 0.0363(13) Uani 1 1 d .
C24' C 0.7276(4) 0.9045(3) 0.6900(3) 0.0527(16) Uani 1 1 d .
H24A H 0.7140 0.9185 0.7270 0.063 Uiso 1 1 calc R
C25' C 0.8041(4) 0.9167(3) 0.6562(3) 0.067(2) Uani 1 1 d .
H25A H 0.8421 0.9375 0.6712 0.081 Uiso 1 1 calc R
C26' C 0.8243(4) 0.8987(3) 0.6012(4) 0.076(2) Uani 1 1 d .
H26A H 0.8752 0.9084 0.5781 0.092 Uiso 1 1 calc R
C27' C 0.7698(4) 0.8666(3) 0.5800(3) 0.072(2) Uani 1 1 d .
H27A H 0.7839 0.8534 0.5427 0.086 Uiso 1 1 calc R
C28' C 0.6922(4) 0.8531(3) 0.6144(3) 0.0559(17) Uani 1 1 d .
H28A H 0.6551 0.8314 0.5994 0.067 Uiso 1 1 calc R
C29' C 0.4790(7) 0.6957(3) 1.0443(3) 0.115(4) Uani 1 1 d .
H29A H 0.5252 0.7208 1.0437 0.172 Uiso 1 1 calc R
H29B H 0.4688 0.6709 1.0797 0.172 Uiso 1 1 calc R
H29C H 0.4318 0.7193 1.0422 0.172 Uiso 1 1 calc R
C30' C 0.5861(6) 0.6013(4) 0.9951(4) 0.116(4) Uani 1 1 d .
H30A H 0.6339 0.6250 0.9939 0.174 Uiso 1 1 calc R
H30B H 0.5977 0.5732 0.9660 0.174 Uiso 1 1 calc R
H30C H 0.5707 0.5810 1.0329 0.174 Uiso 1 1 calc R
C31' C 0.4091(6) 0.6025(4) 0.9856(4) 0.121(4) Uani 1 1 d .
H31A H 0.4177 0.5774 0.9538 0.182 Uiso 1 1 calc R
H31B H 0.3626 0.6269 0.9839 0.182 Uiso 1 1 calc R
H31C H 0.3996 0.5789 1.0218 0.182 Uiso 1 1 calc R
C32' C 0.6741(4) 0.6569(3) 0.8515(3) 0.0472(15) Uani 1 1 d .
C33' C 0.7255(4) 0.6204(3) 0.8159(3) 0.067(2) Uani 1 1 d .
H33A H 0.7036 0.5970 0.7918 0.080 Uiso 1 1 calc R
C34' C 0.8080(5) 0.6178(4) 0.8154(4) 0.093(3) Uani 1 1 d .
H34A H 0.8407 0.5924 0.7915 0.111 Uiso 1 1 calc R
C35' C 0.8414(5) 0.6515(5) 0.8490(5) 0.105(3) Uani 1 1 d .
H35A H 0.8975 0.6507 0.8474 0.126 Uiso 1 1 calc R
C36' C 0.7937(5) 0.6870(4) 0.8854(4) 0.101(3) Uani 1 1 d .
H36A H 0.8168 0.7094 0.9097 0.122 Uiso 1 1 calc R
C37' C 0.7105(4) 0.6899(3) 0.8866(3) 0.068(2) Uani 1 1 d .
H37A H 0.6785 0.7146 0.9116 0.081 Uiso 1 1 calc R
C38' C 0.5290(4) 0.5900(2) 0.8504(3) 0.0483(16) Uani 1 1 d .
C39' C 0.4547(4) 0.5834(3) 0.8347(3) 0.0626(19) Uani 1 1 d .
H39A H 0.4270 0.6167 0.8244 0.075 Uiso 1 1 calc R
C40' C 0.4200(5) 0.5283(3) 0.8339(4) 0.083(2) Uani 1 1 d .
H40A H 0.3688 0.5252 0.8244 0.100 Uiso 1 1 calc R
C41' C 0.4606(6) 0.4788(3) 0.8470(4) 0.087(3) Uani 1 1 d .
H41A H 0.4383 0.4418 0.8450 0.104 Uiso 1 1 calc R
C42' C 0.5335(6) 0.4841(3) 0.8629(4) 0.085(3) Uani 1 1 d .
H42A H 0.5611 0.4505 0.8725 0.102 Uiso 1 1 calc R
C43' C 0.5679(4) 0.5393(3) 0.8649(3) 0.068(2) Uani 1 1 d .
H43A H 0.6179 0.5420 0.8763 0.081 Uiso 1 1 calc R
C44' C 0.5451(3) 0.7075(2) 0.7940(2) 0.0353(13) Uani 1 1 d .
C45' C 0.6813(3) 0.7114(2) 0.6872(2) 0.0375(13) Uani 1 1 d .
C46' C 0.7080(4) 0.6992(3) 0.6296(3) 0.0641(19) Uani 1 1 d .
H46A H 0.6716 0.6862 0.6079 0.077 Uiso 1 1 calc R
C47' C 0.7908(5) 0.7069(3) 0.6049(3) 0.078(2) Uani 1 1 d .
H47A H 0.8096 0.6977 0.5666 0.093 Uiso 1 1 calc R
C48' C 0.8449(4) 0.7276(3) 0.6355(4) 0.080(2) Uani 1 1 d .
H48A H 0.8997 0.7333 0.6181 0.096 Uiso 1 1 calc R
C49' C 0.8175(4) 0.7396(3) 0.6917(4) 0.078(2) Uani 1 1 d .
H49A H 0.8540 0.7529 0.7132 0.094 Uiso 1 1 calc R
C50' C 0.7362(3) 0.7323(3) 0.7172(3) 0.0488(15) Uani 1 1 d .
H50A H 0.7182 0.7417 0.7555 0.059 Uiso 1 1 calc R
C51' C 0.5508(3) 0.6299(2) 0.6971(2) 0.0410(14) Uani 1 1 d .
C52' C 0.6069(5) 0.5846(3) 0.6975(3) 0.066(2) Uani 1 1 d .
H52A H 0.6583 0.5920 0.7052 0.079 Uiso 1 1 calc R
C53' C 0.5859(6) 0.5286(3) 0.6863(4) 0.092(3) Uani 1 1 d .
H53A H 0.6230 0.4982 0.6874 0.110 Uiso 1 1 calc R
C54' C 0.5112(7) 0.5174(3) 0.6735(4) 0.101(3) Uani 1 1 d .
H54A H 0.4981 0.4796 0.6657 0.121 Uiso 1 1 calc R
C55' C 0.4566(5) 0.5609(3) 0.6723(4) 0.087(3) Uani 1 1 d .
H55A H 0.4060 0.5531 0.6635 0.104 Uiso 1 1 calc R
C56' C 0.4760(4) 0.6178(3) 0.6843(3) 0.0613(18) Uani 1 1 d .
H56A H 0.4381 0.6477 0.6835 0.074 Uiso 1 1 calc R
C57' C 0.0935(5) 0.7848(5) 0.8022(3) 0.112(3) Uani 1 1 d .
H57A H 0.1092 0.7495 0.8217 0.168 Uiso 1 1 calc R
H57B H 0.0352 0.7887 0.8119 0.168 Uiso 1 1 calc R
H57C H 0.1189 0.8181 0.8145 0.168 Uiso 1 1 calc R
C58' C 0.0656(5) 0.7227(4) 0.7007(6) 0.154(5) Uani 1 1 d .
H58A H 0.0785 0.6854 0.7180 0.231 Uiso 1 1 calc R
H58B H 0.0781 0.7218 0.6591 0.231 Uiso 1 1 calc R
H58C H 0.0085 0.7304 0.7134 0.231 Uiso 1 1 calc R
C59' C 0.0944(5) 0.8503(4) 0.6877(4) 0.119(4) Uani 1 1 d .
H59A H 0.1103 0.8494 0.6462 0.179 Uiso 1 1 calc R
H59B H 0.1203 0.8832 0.7004 0.179 Uiso 1 1 calc R
H59C H 0.0361 0.8540 0.6984 0.179 Uiso 1 1 calc R
C60' C 0.3294(3) 0.7092(3) 0.6203(3) 0.0442(14) Uani 1 1 d .
C61' C 0.2758(4) 0.6619(3) 0.6336(3) 0.0608(18) Uani 1 1 d .
H61A H 0.2323 0.6628 0.6651 0.073 Uiso 1 1 calc R
C62' C 0.2862(5) 0.6131(3) 0.6007(4) 0.077(2) Uani 1 1 d .
H62A H 0.2501 0.5814 0.6109 0.092 Uiso 1 1 calc R
C63' C 0.3477(6) 0.6111(4) 0.5541(4) 0.085(3) Uani 1 1 d .
H63A H 0.3538 0.5779 0.5327 0.103 Uiso 1 1 calc R
C64' C 0.4029(5) 0.6586(4) 0.5373(3) 0.077(2) Uani 1 1 d .
H64A H 0.4449 0.6577 0.5048 0.093 Uiso 1 1 calc R
C65' C 0.3922(4) 0.7068(3) 0.5712(3) 0.0564(17) Uani 1 1 d .
H65A H 0.4281 0.7386 0.5608 0.068 Uiso 1 1 calc R
C66' C 0.3230(3) 0.8328(2) 0.6060(2) 0.0387(13) Uani 1 1 d .
C67' C 0.2802(4) 0.8269(3) 0.5616(3) 0.0531(16) Uani 1 1 d .
H67A H 0.2498 0.7929 0.5614 0.064 Uiso 1 1 calc R
C68' C 0.2820(4) 0.8713(4) 0.5171(3) 0.065(2) Uani 1 1 d .
H68A H 0.2541 0.8665 0.4873 0.078 Uiso 1 1 calc R
C69' C 0.3259(4) 0.9223(3) 0.5183(3) 0.0597(19) Uani 1 1 d .
H69A H 0.3273 0.9523 0.4893 0.072 Uiso 1 1 calc R
C70' C 0.3675(4) 0.9286(3) 0.5624(3) 0.0568(17) Uani 1 1 d .
H70A H 0.3967 0.9631 0.5630 0.068 Uiso 1 1 calc R
C71' C 0.3667(3) 0.8840(2) 0.6064(3) 0.0441(14) Uani 1 1 d .
H71A H 0.3955 0.8888 0.6358 0.053 Uiso 1 1 calc R
C72' C 0.3909(3) 0.7783(2) 0.7035(2) 0.0341(12) Uani 1 1 d .
C73' C 0.3079(3) 0.8420(2) 0.8083(3) 0.0411(14) Uani 1 1 d .
C74' C 0.2706(3) 0.8804(2) 0.7730(3) 0.0484(15) Uani 1 1 d .
H74A H 0.2743 0.8740 0.7339 0.058 Uiso 1 1 calc R
C75' C 0.2280(4) 0.9284(3) 0.7967(4) 0.0605(19) Uani 1 1 d .
H75A H 0.2023 0.9532 0.7731 0.073 Uiso 1 1 calc R
C76' C 0.2225(4) 0.9405(3) 0.8528(4) 0.071(2) Uani 1 1 d .
H76A H 0.1937 0.9730 0.8674 0.085 Uiso 1 1 calc R
C77' C 0.2596(4) 0.9045(3) 0.8874(3) 0.081(2) Uani 1 1 d .
H77A H 0.2564 0.9124 0.9261 0.097 Uiso 1 1 calc R
C78' C 0.3028(4) 0.8554(3) 0.8655(3) 0.0622(19) Uani 1 1 d .
H78A H 0.3286 0.8314 0.8898 0.075 Uiso 1 1 calc R
C79' C 0.3057(3) 0.7148(3) 0.8155(3) 0.0441(14) Uani 1 1 d .
C80' C 0.2900(4) 0.6692(3) 0.7847(3) 0.0647(19) Uani 1 1 d .
H80A H 0.3104 0.6710 0.7448 0.078 Uiso 1 1 calc R
C81' C 0.2448(6) 0.6202(3) 0.8104(5) 0.099(3) Uani 1 1 d .
H81A H 0.2339 0.5902 0.7881 0.119 Uiso 1 1 calc R
C82' C 0.2163(6) 0.6171(5) 0.8697(5) 0.121(4) Uani 1 1 d .
H82A H 0.1849 0.5849 0.8876 0.145 Uiso 1 1 calc R
C83' C 0.2333(6) 0.6600(5) 0.9018(5) 0.114(4) Uani 1 1 d .
H83A H 0.2160 0.6567 0.9420 0.137 Uiso 1 1 calc R
C84' C 0.2770(4) 0.7093(3) 0.8747(3) 0.078(2) Uani 1 1 d .
H84A H 0.2870 0.7395 0.8972 0.094 Uiso 1 1 calc R
C1 C 1.2055(5) 0.8080(4) 0.0812(3) 0.091(3) Uani 1 1 d .
H1A H 1.1895 0.7678 0.0796 0.137 Uiso 1 1 calc R
H1B H 1.2557 0.8162 0.0538 0.137 Uiso 1 1 calc R
H1C H 1.1636 0.8336 0.0718 0.137 Uiso 1 1 calc R
C2 C 1.2514(5) 0.8991(3) 0.1542(4) 0.107(3) Uani 1 1 d .
H2A H 1.2606 0.9080 0.1917 0.160 Uiso 1 1 calc R
H2B H 1.2087 0.9236 0.1442 0.160 Uiso 1 1 calc R
H2C H 1.3007 0.9062 0.1256 0.160 Uiso 1 1 calc R
C3 C 1.3093(4) 0.7779(4) 0.1709(4) 0.125(4) Uani 1 1 d .
H3B H 1.3174 0.7844 0.2093 0.188 Uiso 1 1 calc R
H3C H 1.3573 0.7903 0.1429 0.188 Uiso 1 1 calc R
H3D H 1.2995 0.7368 0.1682 0.188 Uiso 1 1 calc R
C4 C 1.0543(3) 0.9080(2) 0.2319(3) 0.0472(16) Uani 1 1 d .
C5 C 1.0336(4) 0.9094(3) 0.1771(4) 0.074(2) Uani 1 1 d .
H5A H 1.0461 0.8774 0.1544 0.089 Uiso 1 1 calc R
C6 C 0.9948(5) 0.9575(4) 0.1560(5) 0.109(4) Uani 1 1 d .
H6A H 0.9802 0.9568 0.1199 0.131 Uiso 1 1 calc R
C7 C 0.9780(4) 1.0054(4) 0.1867(6) 0.109(5) Uani 1 1 d .
H7A H 0.9538 1.0381 0.1715 0.131 Uiso 1 1 calc R
C8 C 0.9969(4) 1.0054(3) 0.2405(5) 0.092(3) Uani 1 1 d .
H8A H 0.9847 1.0382 0.2620 0.110 Uiso 1 1 calc R
C9 C 1.0342(3) 0.9571(2) 0.2643(3) 0.063(2) Uani 1 1 d .
H9A H 1.0455 0.9577 0.3015 0.075 Uiso 1 1 calc R
C10 C 1.1741(3) 0.8615(2) 0.2964(3) 0.0422(14) Uani 1 1 d .
C11 C 1.2069(4) 0.9173(3) 0.2965(3) 0.0561(17) Uani 1 1 d .
H11B H 1.1857 0.9489 0.2773 0.067 Uiso 1 1 calc R
C12 C 1.2705(5) 0.9269(4) 0.3244(3) 0.079(2) Uani 1 1 d .
H12B H 1.2900 0.9650 0.3252 0.095 Uiso 1 1 calc R
C13 C 1.3047(5) 0.8814(5) 0.3507(4) 0.095(3) Uani 1 1 d .
H13B H 1.3476 0.8882 0.3693 0.113 Uiso 1 1 calc R
C14 C 1.2761(5) 0.8254(4) 0.3497(4) 0.089(3) Uani 1 1 d .
H14B H 1.3005 0.7940 0.3667 0.106 Uiso 1 1 calc R
C15 C 1.2101(4) 0.8158(3) 0.3230(3) 0.0614(19) Uani 1 1 d .
H15B H 1.1901 0.7778 0.3233 0.074 Uiso 1 1 calc R
C16 C 1.0130(3) 0.80461(19) 0.3100(2) 0.0304(12) Uani 1 1 d .
C17 C 0.8907(3) 0.8862(2) 0.3701(2) 0.0348(13) Uani 1 1 d .
C18 C 0.8611(3) 0.8979(2) 0.3200(3) 0.0423(14) Uani 1 1 d .
H18B H 0.8746 0.8734 0.2895 0.051 Uiso 1 1 calc R
C19 C 0.8108(4) 0.9466(3) 0.3147(3) 0.0572(18) Uani 1 1 d .
H19B H 0.7907 0.9540 0.2808 0.069 Uiso 1 1 calc R
C20 C 0.7913(4) 0.9831(3) 0.3591(4) 0.066(2) Uani 1 1 d .
H20B H 0.7572 1.0150 0.3556 0.079 Uiso 1 1 calc R
C21 C 0.8217(4) 0.9728(3) 0.4085(3) 0.066(2) Uani 1 1 d .
H21B H 0.8099 0.9987 0.4379 0.079 Uiso 1 1 calc R
C22 C 0.8704(4) 0.9237(2) 0.4156(3) 0.0524(16) Uani 1 1 d .
H22B H 0.8891 0.9162 0.4500 0.063 Uiso 1 1 calc R
C23 C 1.0044(3) 0.8418(2) 0.4338(2) 0.0345(13) Uani 1 1 d .
C24 C 1.0589(4) 0.8906(3) 0.4232(3) 0.0543(16) Uani 1 1 d .
H24B H 1.0736 0.9087 0.3859 0.065 Uiso 1 1 calc R
C25 C 1.0905(4) 0.9116(3) 0.4687(3) 0.072(2) Uani 1 1 d .
H25B H 1.1259 0.9438 0.4617 0.086 Uiso 1 1 calc R
C26 C 1.0695(4) 0.8846(3) 0.5241(3) 0.069(2) Uani 1 1 d .
H26B H 1.0905 0.8983 0.5545 0.083 Uiso 1 1 calc R
C27 C 1.0173(4) 0.8376(3) 0.5333(3) 0.0555(17) Uani 1 1 d .
H27B H 1.0029 0.8193 0.5705 0.067 Uiso 1 1 calc R
C28 C 0.9857(4) 0.8167(2) 0.4893(3) 0.0465(15) Uani 1 1 d .
H28B H 0.9504 0.7844 0.4973 0.056 Uiso 1 1 calc R
C29 C 1.2131(8) 0.6450(4) 0.1019(5) 0.196(7) Uani 1 1 d .
H29D H 1.2511 0.6730 0.1105 0.294 Uiso 1 1 calc R
H29E H 1.1718 0.6654 0.0855 0.294 Uiso 1 1 calc R
H29F H 1.2416 0.6188 0.0745 0.294 Uiso 1 1 calc R
C30 C 1.0815(10) 0.5481(5) 0.1530(6) 0.221(8) Uani 1 1 d .
H30D H 1.0384 0.5705 0.1407 0.331 Uiso 1 1 calc R
H30E H 1.0594 0.5239 0.1875 0.331 Uiso 1 1 calc R
H30F H 1.1063 0.5237 0.1227 0.331 Uiso 1 1 calc R
C31 C 1.2451(7) 0.5556(5) 0.1921(5) 0.172(6) Uani 1 1 d .
H31D H 1.2863 0.5801 0.2020 0.257 Uiso 1 1 calc R
H31E H 1.2693 0.5324 0.1607 0.257 Uiso 1 1 calc R
H31F H 1.2215 0.5302 0.2254 0.257 Uiso 1 1 calc R
C32 C 1.0582(6) 0.5476(3) 0.2979(4) 0.095(3) Uani 1 1 d .
C33 C 1.1127(6) 0.5016(3) 0.3130(4) 0.119(4) Uani 1 1 d .
H33 H 1.1643 0.5097 0.3201 0.143 Uiso 1 1 calc R
C34 C 1.0808(11) 0.4430(5) 0.3160(6) 0.164(7) Uani 1 1 d .
H34B H 1.1120 0.4112 0.3253 0.196 Uiso 1 1 calc R
C35 C 1.0029(12) 0.4335(6) 0.3050(7) 0.174(8) Uani 1 1 d .
H35B H 0.9844 0.3948 0.3076 0.209 Uiso 1 1 calc R
C36 C 0.9491(8) 0.4787(5) 0.2901(5) 0.149(5) Uani 1 1 d .
H36 H 0.8987 0.4711 0.2809 0.179 Uiso 1 1 calc R
C37 C 0.9791(6) 0.5328(4) 0.2908(4) 0.089(3) Uani 1 1 d .
H37B H 0.9442 0.5639 0.2862 0.107 Uiso 1 1 calc R
C38 C 1.1794(4) 0.6248(4) 0.3240(4) 0.081(2) Uani 1 1 d .
C39 C 1.1880(5) 0.5938(4) 0.3731(4) 0.106(3) Uani 1 1 d .
H39B H 1.1438 0.5709 0.3927 0.128 Uiso 1 1 calc R
C40 C 1.2557(6) 0.5933(6) 0.3959(5) 0.149(6) Uani 1 1 d .
H40B H 1.2609 0.5672 0.4271 0.179 Uiso 1 1 calc R
C41 C 1.3196(7) 0.6343(7) 0.3704(6) 0.162(5) Uani 1 1 d .
H41B H 1.3651 0.6381 0.3872 0.194 Uiso 1 1 calc R
C42 C 1.3128(6) 0.6691(5) 0.3194(7) 0.154(5) Uani 1 1 d .
H42B H 1.3546 0.6949 0.3013 0.185 Uiso 1 1 calc R
C43 C 1.2434(5) 0.6640(4) 0.2972(5) 0.113(4) Uani 1 1 d .
H43B H 1.2382 0.6868 0.2638 0.135 Uiso 1 1 calc R
C44 C 1.0089(3) 0.6648(2) 0.3273(2) 0.0370(13) Uani 1 1 d .
C45 C 0.9125(3) 0.5927(2) 0.4269(3) 0.0395(14) Uani 1 1 d .
C46 C 0.9619(4) 0.5465(2) 0.4367(3) 0.0544(17) Uani 1 1 d .
H46B H 1.0179 0.5526 0.4323 0.065 Uiso 1 1 calc R
C47 C 0.9288(4) 0.4906(3) 0.4533(3) 0.067(2) Uani 1 1 d .
H47B H 0.9630 0.4597 0.4598 0.080 Uiso 1 1 calc R
C48 C 0.8495(5) 0.4806(3) 0.4598(4) 0.077(2) Uani 1 1 d .
H48B H 0.8278 0.4433 0.4719 0.092 Uiso 1 1 calc R
C49 C 0.7991(5) 0.5262(3) 0.4485(5) 0.107(4) Uani 1 1 d .
H49B H 0.7435 0.5194 0.4514 0.129 Uiso 1 1 calc R
C50 C 0.8316(4) 0.5817(3) 0.4328(4) 0.081(3) Uani 1 1 d .
H50B H 0.7970 0.6124 0.4260 0.097 Uiso 1 1 calc R
C51 C 1.0249(3) 0.6767(2) 0.4506(3) 0.0361(13) Uani 1 1 d .
C52 C 1.0970(3) 0.7077(3) 0.4326(3) 0.0518(16) Uani 1 1 d .
H52B H 1.1123 0.7218 0.3939 0.062 Uiso 1 1 calc R
C53 C 1.1469(4) 0.7181(3) 0.4710(4) 0.071(2) Uani 1 1 d .
H53B H 1.1954 0.7393 0.4582 0.086 Uiso 1 1 calc R
C54 C 1.1251(5) 0.6973(3) 0.5282(4) 0.071(2) Uani 1 1 d .
H54B H 1.1600 0.7027 0.5537 0.085 Uiso 1 1 calc R
C55 C 1.0522(5) 0.6689(3) 0.5476(3) 0.0617(19) Uani 1 1 d .
H55B H 1.0361 0.6564 0.5867 0.074 Uiso 1 1 calc R
C56 C 1.0029(4) 0.6588(2) 0.5094(3) 0.0490(15) Uani 1 1 d .
H56B H 0.9532 0.6394 0.5231 0.059 Uiso 1 1 calc R
C57 C 0.5129(6) 0.7820(4) 0.2780(5) 0.132(4) Uani 1 1 d .
H57D H 0.4847 0.7818 0.3179 0.198 Uiso 1 1 calc R
H57E H 0.4740 0.7786 0.2534 0.198 Uiso 1 1 calc R
H57F H 0.5432 0.8181 0.2675 0.198 Uiso 1 1 calc R
C58 C 0.5313(6) 0.6496(4) 0.2716(6) 0.145(5) Uani 1 1 d .
H58D H 0.4998 0.6407 0.3101 0.218 Uiso 1 1 calc R
H58E H 0.5706 0.6193 0.2618 0.218 Uiso 1 1 calc R
H58F H 0.4955 0.6520 0.2442 0.218 Uiso 1 1 calc R
C59 C 0.6395(7) 0.7231(7) 0.1885(4) 0.191(7) Uani 1 1 d .
H59D H 0.6780 0.6916 0.1825 0.287 Uiso 1 1 calc R
H59E H 0.6679 0.7601 0.1788 0.287 Uiso 1 1 calc R
H59F H 0.6003 0.7195 0.1641 0.287 Uiso 1 1 calc R
C60 C 0.6474(3) 0.6637(3) 0.4234(3) 0.0449(15) Uani 1 1 d .
C61 C 0.6171(4) 0.6140(3) 0.4038(3) 0.0557(17) Uani 1 1 d .
H61B H 0.6165 0.6121 0.3644 0.067 Uiso 1 1 calc R
C62 C 0.5869(4) 0.5661(3) 0.4436(4) 0.071(2) Uani 1 1 d .
H62B H 0.5657 0.5331 0.4306 0.085 Uiso 1 1 calc R
C63 C 0.5889(4) 0.5685(3) 0.4998(4) 0.073(2) Uani 1 1 d .
H63B H 0.5705 0.5362 0.5253 0.087 Uiso 1 1 calc R
C64 C 0.6174(4) 0.6169(3) 0.5209(3) 0.071(2) Uani 1 1 d .
H64B H 0.6168 0.6182 0.5604 0.086 Uiso 1 1 calc R
C65 C 0.6473(4) 0.6646(3) 0.4821(3) 0.0588(18) Uani 1 1 d .
H65B H 0.6675 0.6976 0.4961 0.071 Uiso 1 1 calc R
C66 C 0.6370(3) 0.7874(3) 0.4124(3) 0.0473(16) Uani 1 1 d .
C67 C 0.6792(3) 0.8347(3) 0.4237(3) 0.0498(16) Uani 1 1 d .
H67B H 0.7349 0.8380 0.4081 0.060 Uiso 1 1 calc R
C68 C 0.6414(4) 0.8778(3) 0.4575(3) 0.0643(19) Uani 1 1 d .
H68B H 0.6724 0.9090 0.4652 0.077 Uiso 1 1 calc R
C69 C 0.5588(5) 0.8756(3) 0.4803(3) 0.073(2) Uani 1 1 d .
H69B H 0.5335 0.9045 0.5037 0.088 Uiso 1 1 calc R
C70 C 0.5154(4) 0.8296(3) 0.4674(4) 0.084(3) Uani 1 1 d .
H70B H 0.4592 0.8275 0.4814 0.100 Uiso 1 1 calc R
C71 C 0.5534(4) 0.7854(3) 0.4335(4) 0.075(2) Uani 1 1 d .
H71B H 0.5225 0.7545 0.4252 0.090 Uiso 1 1 calc R
C72 C 0.7915(3) 0.7337(2) 0.3558(2) 0.0325(12) Uani 1 1 d .
C73 C 0.7879(5) 0.6134(3) 0.2862(4) 0.083(3) Uani 1 1 d .
H73A H 0.7739 0.6164 0.3262 0.100 Uiso 1 1 calc R
C74 C 0.7710(6) 0.5610(4) 0.2636(5) 0.114(4) Uani 1 1 d .
H74B H 0.7414 0.5314 0.2878 0.137 Uiso 1 1 calc R
C75 C 0.7962(9) 0.5537(5) 0.2095(6) 0.156(5) Uani 1 1 d .
H75B H 0.7840 0.5190 0.1943 0.187 Uiso 1 1 calc R
C76 C 0.8411(11) 0.5967(5) 0.1740(6) 0.200(7) Uani 1 1 d .
H76 H 0.8639 0.5899 0.1355 0.239 Uiso 1 1 calc R
C77 C 0.8522(8) 0.6497(4) 0.1950(4) 0.156(5) Uani 1 1 d .
H77B H 0.8797 0.6797 0.1700 0.187 Uiso 1 1 calc R
C78 C 0.8237(4) 0.6596(3) 0.2525(3) 0.0497(16) Uani 1 1 d .
C79 C 0.8215(3) 0.7862(2) 0.2319(2) 0.0405(14) Uani 1 1 d .
C80 C 0.7567(4) 0.8245(3) 0.2461(3) 0.0603(18) Uani 1 1 d .
H80B H 0.7238 0.8205 0.2831 0.072 Uiso 1 1 calc R
C81 C 0.7398(5) 0.8684(3) 0.2068(4) 0.082(2) Uani 1 1 d .
H81B H 0.6952 0.8929 0.2169 0.099 Uiso 1 1 calc R
C82 C 0.7892(6) 0.8753(4) 0.1530(4) 0.098(3) Uani 1 1 d .
H82B H 0.7781 0.9047 0.1263 0.117 Uiso 1 1 calc R
C83 C 0.8559(5) 0.8390(4) 0.1376(4) 0.092(3) Uani 1 1 d .
H83B H 0.8896 0.8438 0.1010 0.111 Uiso 1 1 calc R
C84 C 0.8715(4) 0.7951(3) 0.1782(3) 0.067(2) Uani 1 1 d .
H84B H 0.9169 0.7713 0.1686 0.081 Uiso 1 1 calc R

loop_
_atom_site_aniso_label
_atom_site_aniso_U_11
_atom_site_aniso_U_22
_atom_site_aniso_U_33
_atom_site_aniso_U_23
_atom_site_aniso_U_13
_atom_site_aniso_U_12
Ge1' 0.0345(3) 0.0371(3) 0.0291(3) -0.0015(3) -0.0002(2) 0.0017(2)
Ge2' 0.0267(3) 0.0252(3) 0.0276(3) -0.0004(2) -0.0029(2) 0.0004(2)
Ge3' 0.0330(3) 0.0350(3) 0.0297(3) -0.0015(2) -0.0061(2) -0.0003(2)
Ge1 0.0468(4) 0.0397(3) 0.0383(4) -0.0055(3) 0.0065(3) 0.0002(3)
Ge2 0.0286(3) 0.0260(3) 0.0349(3) -0.0018(2) 0.0017(2) 0.0023(2)
Ge3 0.0279(3) 0.0300(3) 0.0325(3) 0.0006(2) -0.0013(2) 0.0012(2)
P1' 0.0324(7) 0.0308(7) 0.0334(8) -0.0045(6) -0.0023(6) -0.0036(6)
P2' 0.0287(7) 0.0311(7) 0.0301(8) 0.0012(6) -0.0028(6) -0.0015(6)
P3' 0.0415(8) 0.0308(7) 0.0351(8) 0.0015(6) -0.0040(7) 0.0078(6)
P4' 0.0353(8) 0.0305(7) 0.0308(8) -0.0033(6) -0.0036(6) 0.0053(6)
P5' 0.0316(8) 0.0437(8) 0.0397(9) -0.0042(7) -0.0105(6) -0.0024(6)
P6' 0.0285(7) 0.0316(7) 0.0371(8) -0.0004(6) -0.0060(6) -0.0009(6)
P1 0.0301(7) 0.0297(7) 0.0397(9) 0.0014(6) 0.0033(6) -0.0006(6)
P2 0.0263(7) 0.0254(7) 0.0350(8) -0.0030(6) 0.0000(6) 0.0015(5)
P3 0.0619(11) 0.0357(8) 0.0587(11) 0.0041(8) 0.0141(9) 0.0212(8)
P4 0.0322(7) 0.0249(7) 0.0387(8) 0.0032(6) -0.0037(6) 0.0043(6)
P5 0.0267(7) 0.0465(9) 0.0493(10) -0.0004(7) -0.0038(7) -0.0018(6)
P6 0.0315(7) 0.0337(7) 0.0348(8) -0.0029(6) -0.0040(6) 0.0001(6)
Si1' 0.0585(11) 0.0619(11) 0.0320(9) -0.0090(8) -0.0078(8) -0.0113(9)
Si2' 0.0754(13) 0.0528(11) 0.0361(10) 0.0119(8) -0.0012(9) 0.0098(9)
Si3' 0.0337(9) 0.0809(13) 0.0616(13) -0.0188(11) -0.0087(8) -0.0017(9)
Si1 0.0511(11) 0.0609(12) 0.0585(12) -0.0059(10) 0.0219(9) -0.0111(9)
Si2 0.174(3) 0.0802(17) 0.097(2) -0.0028(15) 0.060(2) 0.0542(19)
Si3 0.0763(15) 0.0895(17) 0.123(2) 0.0123(15) -0.0637(15) -0.0168(13)
N1' 0.041(3) 0.034(2) 0.028(2) -0.005(2) -0.004(2) -0.007(2)
N2' 0.048(3) 0.037(3) 0.033(3) 0.002(2) -0.004(2) 0.011(2)
N3' 0.036(3) 0.059(3) 0.053(3) -0.007(3) -0.008(2) -0.005(2)
N1 0.033(2) 0.034(2) 0.051(3) -0.004(2) 0.009(2) -0.005(2)
N2 0.061(3) 0.034(3) 0.066(4) -0.003(3) 0.015(3) 0.016(2)
N3 0.039(3) 0.083(4) 0.054(3) 0.000(3) -0.022(3) -0.001(3)
C1' 0.094(6) 0.091(6) 0.054(5) -0.026(4) 0.013(4) -0.025(5)
C2' 0.101(6) 0.116(7) 0.067(5) -0.018(5) -0.050(5) 0.013(5)
C3' 0.095(5) 0.081(5) 0.043(4) -0.021(4) -0.012(4) -0.021(4)
C4' 0.041(3) 0.032(3) 0.046(4) -0.011(3) -0.013(3) 0.003(2)
C5' 0.052(4) 0.053(4) 0.052(4) -0.011(3) -0.008(3) 0.006(3)
C6' 0.056(4) 0.071(5) 0.070(5) -0.019(4) -0.015(4) 0.023(4)
C7' 0.102(6) 0.047(4) 0.098(7) -0.030(4) -0.058(5) 0.026(4)
C8' 0.079(5) 0.039(4) 0.092(6) -0.003(4) -0.034(5) 0.006(4)
C9' 0.047(4) 0.040(3) 0.060(4) -0.001(3) -0.009(3) -0.004(3)
C10' 0.035(3) 0.046(3) 0.041(3) -0.006(3) -0.006(3) -0.008(3)
C11' 0.046(3) 0.035(3) 0.051(4) -0.010(3) -0.009(3) -0.010(3)
C12' 0.037(4) 0.058(4) 0.090(6) -0.014(4) -0.006(3) -0.012(3)
C13' 0.035(4) 0.070(5) 0.107(6) -0.006(4) -0.007(4) -0.008(3)
C14' 0.050(4) 0.063(5) 0.117(7) -0.026(5) -0.021(4) 0.018(4)
C15' 0.042(4) 0.045(4) 0.086(5) -0.005(4) -0.010(3) 0.002(3)
C16' 0.027(3) 0.027(3) 0.031(3) -0.001(2) 0.001(2) -0.007(2)
C17' 0.037(3) 0.034(3) 0.040(3) 0.002(3) -0.012(3) 0.001(2)
C18' 0.042(3) 0.040(3) 0.042(4) 0.002(3) -0.010(3) -0.003(3)
C19' 0.041(3) 0.060(4) 0.063(5) -0.008(4) -0.018(3) 0.015(3)
C20' 0.068(5) 0.049(4) 0.088(6) 0.005(4) -0.031(4) 0.016(3)
C21' 0.062(4) 0.048(4) 0.074(5) 0.030(4) -0.007(4) 0.004(3)
C22' 0.048(4) 0.052(4) 0.048(4) 0.018(3) -0.007(3) -0.004(3)
C23' 0.034(3) 0.036(3) 0.038(3) -0.001(3) -0.007(3) 0.000(2)
C24' 0.049(4) 0.056(4) 0.046(4) -0.004(3) 0.008(3) -0.009(3)
C25' 0.038(4) 0.087(5) 0.073(5) -0.001(4) -0.005(4) -0.015(3)
C26' 0.045(4) 0.081(5) 0.087(6) 0.001(5) 0.023(4) -0.013(4)
C27' 0.063(5) 0.083(5) 0.054(5) -0.011(4) 0.030(4) -0.017(4)
C28' 0.054(4) 0.057(4) 0.052(4) -0.005(3) 0.001(3) -0.010(3)
C29' 0.222(11) 0.072(5) 0.038(5) 0.008(4) -0.001(6) 0.005(6)
C30' 0.139(8) 0.131(8) 0.067(6) 0.037(6) -0.011(5) 0.061(7)
C31' 0.129(8) 0.145(9) 0.067(6) 0.027(6) 0.024(6) -0.052(7)
C32' 0.047(4) 0.044(3) 0.047(4) 0.008(3) -0.005(3) 0.017(3)
C33' 0.065(5) 0.070(5) 0.060(5) 0.001(4) -0.005(4) 0.027(4)
C34' 0.070(6) 0.100(7) 0.102(8) 0.001(6) -0.004(5) 0.039(5)
C35' 0.055(5) 0.124(9) 0.132(10) 0.025(7) -0.020(6) 0.022(6)
C36' 0.061(5) 0.122(8) 0.131(9) -0.023(7) -0.037(5) 0.010(5)
C37' 0.058(5) 0.069(5) 0.074(5) 0.008(4) -0.013(4) 0.012(4)
C38' 0.065(4) 0.033(3) 0.042(4) 0.002(3) 0.000(3) 0.006(3)
C39' 0.081(5) 0.035(3) 0.068(5) 0.010(3) -0.010(4) -0.009(3)
C40' 0.094(6) 0.071(5) 0.088(6) 0.017(5) -0.032(5) -0.025(5)
C41' 0.146(8) 0.037(4) 0.073(6) 0.003(4) -0.016(6) -0.013(5)
C42' 0.127(7) 0.037(4) 0.086(6) 0.010(4) -0.013(6) 0.018(5)
C43' 0.080(5) 0.046(4) 0.074(5) 0.014(4) -0.011(4) 0.017(4)
C44' 0.039(3) 0.031(3) 0.035(3) -0.002(2) -0.002(2) 0.007(2)
C45' 0.038(3) 0.038(3) 0.032(3) 0.001(3) 0.004(3) 0.005(2)
C46' 0.055(4) 0.100(6) 0.038(4) -0.018(4) -0.008(3) -0.001(4)
C47' 0.062(5) 0.097(6) 0.057(5) -0.013(4) 0.031(4) -0.003(4)
C48' 0.041(4) 0.088(6) 0.096(7) 0.007(5) 0.018(4) -0.003(4)
C49' 0.051(4) 0.100(6) 0.080(6) 0.002(5) -0.006(4) -0.023(4)
C50' 0.046(4) 0.062(4) 0.036(4) -0.007(3) -0.001(3) -0.002(3)
C51' 0.050(4) 0.035(3) 0.035(3) 0.000(3) -0.003(3) 0.002(3)
C52' 0.092(5) 0.037(4) 0.071(5) -0.018(3) -0.016(4) 0.015(4)
C53' 0.144(8) 0.042(4) 0.099(7) -0.022(4) -0.042(6) 0.022(5)
C54' 0.192(11) 0.029(4) 0.090(7) -0.004(4) -0.051(7) -0.016(6)
C55' 0.117(7) 0.057(5) 0.097(7) -0.004(5) -0.045(6) -0.024(5)
C56' 0.080(5) 0.044(4) 0.063(5) 0.005(3) -0.027(4) -0.002(3)
C57' 0.069(5) 0.184(10) 0.068(6) -0.013(6) 0.019(4) -0.014(6)
C58' 0.063(6) 0.155(10) 0.255(15) -0.128(10) -0.020(7) -0.019(6)
C59' 0.096(7) 0.128(8) 0.138(9) 0.009(7) -0.040(6) 0.045(6)
C60' 0.039(3) 0.051(4) 0.046(4) -0.002(3) -0.018(3) -0.008(3)
C61' 0.058(4) 0.065(4) 0.065(5) -0.013(4) -0.023(4) -0.001(3)
C62' 0.093(6) 0.049(4) 0.099(7) -0.016(4) -0.040(5) -0.010(4)
C63' 0.100(7) 0.069(5) 0.101(7) -0.039(5) -0.041(6) 0.017(5)
C64' 0.075(5) 0.092(6) 0.070(5) -0.040(5) -0.016(4) 0.021(5)
C65' 0.058(4) 0.060(4) 0.055(4) -0.013(3) -0.017(3) 0.001(3)
C66' 0.027(3) 0.054(4) 0.036(3) -0.008(3) -0.008(2) 0.008(3)
C67' 0.048(4) 0.071(4) 0.044(4) -0.002(3) -0.019(3) -0.003(3)
C68' 0.051(4) 0.104(6) 0.043(4) 0.002(4) -0.017(3) 0.022(4)
C69' 0.052(4) 0.073(5) 0.046(4) 0.012(4) 0.004(3) 0.025(4)
C70' 0.051(4) 0.053(4) 0.060(5) 0.002(3) 0.002(3) 0.008(3)
C71' 0.044(3) 0.044(3) 0.045(4) -0.007(3) -0.009(3) 0.006(3)
C72' 0.032(3) 0.038(3) 0.033(3) -0.004(2) -0.009(2) 0.000(2)
C73' 0.029(3) 0.045(3) 0.050(4) -0.008(3) -0.008(3) 0.001(2)
C74' 0.042(3) 0.044(3) 0.061(4) -0.005(3) -0.012(3) 0.004(3)
C75' 0.041(4) 0.049(4) 0.090(6) -0.002(4) -0.012(4) 0.015(3)
C76' 0.059(4) 0.064(5) 0.096(6) -0.031(5) -0.021(4) 0.029(4)
C77' 0.072(5) 0.103(6) 0.074(5) -0.046(5) -0.021(4) 0.042(5)
C78' 0.052(4) 0.074(5) 0.063(5) -0.017(4) -0.014(3) 0.030(3)
C79' 0.036(3) 0.046(3) 0.051(4) -0.002(3) -0.010(3) -0.009(3)
C80' 0.075(5) 0.045(4) 0.073(5) 0.011(4) -0.019(4) -0.009(3)
C81' 0.126(8) 0.058(5) 0.123(9) 0.015(5) -0.055(7) -0.037(5)
C82' 0.128(8) 0.105(8) 0.125(10) 0.057(7) -0.034(7) -0.068(7)
C83' 0.115(8) 0.123(8) 0.097(8) 0.042(7) -0.016(6) -0.062(7)
C84' 0.088(5) 0.088(6) 0.050(5) 0.015(4) 0.002(4) -0.036(4)
C1 0.094(6) 0.101(6) 0.064(5) -0.015(5) 0.023(4) -0.032(5)
C2 0.099(6) 0.079(5) 0.112(7) -0.020(5) 0.057(5) -0.042(5)
C3 0.045(5) 0.182(10) 0.122(8) 0.018(7) 0.035(5) 0.028(5)
C4 0.030(3) 0.040(3) 0.065(4) 0.016(3) 0.001(3) -0.004(3)
C5 0.062(5) 0.068(5) 0.090(6) 0.025(4) -0.019(4) -0.008(4)
C6 0.066(6) 0.102(7) 0.160(10) 0.074(7) -0.049(6) -0.019(5)
C7 0.035(4) 0.075(6) 0.204(13) 0.071(8) -0.018(6) 0.000(4)
C8 0.053(5) 0.041(4) 0.153(9) 0.025(5) 0.038(5) 0.014(3)
C9 0.042(4) 0.031(3) 0.098(6) 0.012(4) 0.020(3) -0.003(3)
C10 0.034(3) 0.038(3) 0.049(4) 0.002(3) 0.002(3) -0.007(3)
C11 0.051(4) 0.062(4) 0.053(4) 0.001(3) -0.006(3) -0.021(3)
C12 0.077(5) 0.088(6) 0.069(5) 0.006(5) -0.009(4) -0.045(5)
C13 0.066(5) 0.143(9) 0.074(6) 0.018(6) -0.021(4) -0.046(6)
C14 0.063(5) 0.103(7) 0.101(7) 0.027(5) -0.030(5) -0.009(5)
C15 0.043(4) 0.061(4) 0.077(5) 0.015(4) -0.008(3) -0.011(3)
C16 0.033(3) 0.020(2) 0.034(3) -0.002(2) 0.004(2) -0.005(2)
C17 0.027(3) 0.028(3) 0.047(4) -0.003(3) 0.002(2) 0.001(2)
C18 0.037(3) 0.036(3) 0.051(4) 0.003(3) -0.005(3) 0.002(2)
C19 0.047(4) 0.054(4) 0.067(5) 0.014(4) -0.009(3) 0.009(3)
C20 0.055(4) 0.042(4) 0.095(6) -0.007(4) -0.002(4) 0.023(3)
C21 0.066(5) 0.053(4) 0.080(6) -0.031(4) -0.013(4) 0.029(3)
C22 0.055(4) 0.047(4) 0.056(4) -0.021(3) -0.008(3) 0.013(3)
C23 0.028(3) 0.036(3) 0.036(3) -0.010(3) 0.002(2) 0.006(2)
C24 0.049(4) 0.065(4) 0.048(4) -0.008(3) -0.007(3) -0.012(3)
C25 0.061(4) 0.082(5) 0.077(6) -0.015(4) -0.019(4) -0.027(4)
C26 0.066(5) 0.093(6) 0.057(5) -0.017(4) -0.028(4) -0.007(4)
C27 0.058(4) 0.068(4) 0.043(4) -0.006(3) -0.015(3) -0.002(3)
C28 0.055(4) 0.041(3) 0.046(4) -0.002(3) -0.016(3) 0.002(3)
C29 0.316(17) 0.073(6) 0.124(9) -0.003(6) 0.132(10) 0.050(8)
C30 0.34(2) 0.135(11) 0.196(15) -0.075(11) -0.050(14) -0.074(12)
C31 0.171(11) 0.166(11) 0.156(11) -0.046(9) 0.025(9) 0.117(9)
C32 0.125(8) 0.041(4) 0.098(7) -0.013(4) 0.028(6) 0.007(5)
C33 0.146(8) 0.035(4) 0.143(9) 0.019(5) 0.040(7) 0.038(5)
C34 0.28(2) 0.071(9) 0.115(10) -0.001(7) 0.013(13) 0.056(11)
C35 0.31(2) 0.075(8) 0.118(11) -0.014(7) -0.003(15) -0.050(13)
C36 0.202(13) 0.070(7) 0.157(12) 0.023(7) -0.002(9) -0.015(8)
C37 0.131(8) 0.056(5) 0.084(6) -0.020(4) -0.024(6) 0.004(5)
C38 0.062(5) 0.083(6) 0.088(6) 0.010(5) 0.006(4) 0.035(4)
C39 0.069(6) 0.122(8) 0.109(8) 0.015(6) 0.018(5) 0.036(5)
C40 0.065(7) 0.237(14) 0.123(9) 0.058(9) 0.012(6) 0.068(8)
C41 0.097(9) 0.221(15) 0.170(13) 0.027(11) -0.048(9) 0.056(9)
C42 0.081(7) 0.122(9) 0.256(17) 0.062(10) -0.051(9) -0.010(6)
C43 0.064(6) 0.116(8) 0.152(10) 0.043(7) -0.022(6) -0.007(5)
C44 0.031(3) 0.032(3) 0.045(3) 0.002(3) -0.001(2) 0.005(2)
C45 0.037(3) 0.031(3) 0.050(4) 0.012(3) -0.011(3) -0.002(2)
C46 0.050(4) 0.030(3) 0.081(5) 0.005(3) -0.011(3) 0.000(3)
C47 0.080(5) 0.033(3) 0.088(6) 0.013(4) -0.023(4) 0.000(3)
C48 0.078(5) 0.036(4) 0.116(7) 0.020(4) -0.025(5) -0.023(4)
C49 0.052(5) 0.057(5) 0.207(11) 0.027(6) -0.022(6) -0.018(4)
C50 0.055(4) 0.042(4) 0.141(8) 0.021(4) -0.014(5) 0.004(3)
C51 0.032(3) 0.026(3) 0.051(4) 0.000(3) -0.010(3) 0.003(2)
C52 0.044(4) 0.053(4) 0.058(4) -0.001(3) -0.011(3) -0.004(3)
C53 0.039(4) 0.080(5) 0.100(7) -0.007(5) -0.023(4) -0.009(3)
C54 0.089(6) 0.064(5) 0.076(6) -0.011(4) -0.053(5) 0.014(4)
C55 0.096(6) 0.036(3) 0.063(5) 0.001(3) -0.042(4) -0.004(4)
C56 0.055(4) 0.041(3) 0.052(4) 0.001(3) -0.016(3) 0.001(3)
C57 0.115(7) 0.104(7) 0.202(12) 0.008(7) -0.100(8) 0.026(6)
C58 0.128(8) 0.096(7) 0.245(15) -0.030(8) -0.112(9) 0.003(6)
C59 0.142(10) 0.37(2) 0.069(7) -0.007(10) -0.039(7) -0.057(12)
C60 0.031(3) 0.049(4) 0.050(4) -0.006(3) 0.002(3) -0.003(3)
C61 0.053(4) 0.060(4) 0.051(4) -0.001(3) -0.004(3) -0.018(3)
C62 0.069(5) 0.057(4) 0.084(6) -0.011(4) -0.005(4) -0.019(4)
C63 0.075(5) 0.060(5) 0.071(6) 0.010(4) 0.009(4) -0.019(4)
C64 0.094(6) 0.066(5) 0.047(4) -0.002(4) 0.002(4) -0.027(4)
C65 0.060(4) 0.061(4) 0.048(4) -0.002(3) 0.007(3) -0.021(3)
C66 0.031(3) 0.054(4) 0.050(4) 0.009(3) 0.004(3) 0.009(3)
C67 0.034(3) 0.053(4) 0.058(4) -0.005(3) 0.003(3) 0.010(3)
C68 0.056(4) 0.059(4) 0.075(5) -0.011(4) -0.006(4) 0.012(3)
C69 0.071(5) 0.063(5) 0.073(5) 0.004(4) 0.013(4) 0.026(4)
C70 0.043(4) 0.072(5) 0.117(7) 0.016(5) 0.023(4) 0.018(4)
C71 0.033(4) 0.067(5) 0.115(7) -0.004(5) 0.008(4) 0.004(3)
C72 0.023(3) 0.042(3) 0.031(3) -0.001(2) -0.001(2) 0.000(2)
C73 0.103(6) 0.048(4) 0.085(6) -0.018(4) 0.019(5) -0.021(4)
C74 0.131(8) 0.065(6) 0.124(9) -0.025(6) 0.035(7) -0.022(5)
C75 0.215(14) 0.100(9) 0.161(13) -0.051(9) -0.041(11) -0.076(9)
C76 0.36(2) 0.118(10) 0.113(10) -0.051(8) -0.014(12) -0.089(12)
C77 0.295(16) 0.080(7) 0.079(7) -0.033(6) 0.005(9) -0.069(8)
C78 0.051(4) 0.042(3) 0.055(4) -0.013(3) -0.004(3) -0.008(3)
C79 0.039(3) 0.047(3) 0.037(3) 0.002(3) -0.015(3) -0.002(3)
C80 0.059(4) 0.065(4) 0.061(5) 0.000(4) -0.023(3) 0.007(3)
C81 0.088(6) 0.071(5) 0.091(7) 0.018(5) -0.034(5) 0.020(4)
C82 0.106(7) 0.088(6) 0.105(8) 0.041(6) -0.050(6) -0.001(5)
C83 0.103(7) 0.111(7) 0.060(5) 0.033(5) -0.022(5) -0.014(6)
C84 0.079(5) 0.073(5) 0.050(4) 0.011(4) -0.016(4) 0.013(4)

loop_
_atom_type_symbol
_atom_type_description
_atom_type_scat_dispersion_real
_atom_type_scat_dispersion_imag
_atom_type_scat_source
C C 0.0033 0.0016 'International Tables Vol C Tables 4.2.6.8 and 6.1.1.4'
H H 0.0000 0.0000 'International Tables Vol C Tables 4.2.6.8 and 6.1.1.4'
N N 0.0061 0.0033 'International Tables Vol C Tables 4.2.6.8 and 6.1.1.4'
Si Si 0.0817 0.0704 'International Tables Vol C Tables 4.2.6.8 and 6.1.1.4'
P P 0.1023 0.0942 'International Tables Vol C Tables 4.2.6.8 and 6.1.1.4'
Ge Ge 0.1547 1.8001 'International Tables Vol C Tables 4.2.6.8 and 6.1.1.4'

loop_
_geom_angle_atom_site_label_1
_geom_angle_atom_site_label_2
_geom_angle_atom_site_label_3
_geom_angle
N2' Ge1' N1' 116.16(17)
N2' Ge1' Ge2' 86.13(12)
N1' Ge1' Ge2' 82.99(12)
C44' Ge2' C16' 111.4(2)
C44' Ge2' P6' 108.49(17)
C16' Ge2' P6' 108.88(15)
C44' Ge2' Ge1' 105.27(16)
C16' Ge2' Ge1' 107.88(15)
P6' Ge2' Ge1' 114.91(4)
C72' Ge3' P4' 102.62(15)
C72' Ge3' P2' 100.34(15)
P4' Ge3' P2' 89.73(5)
N2 Ge1 N1 111.3(2)
N2 Ge1 Ge2 85.86(13)
N1 Ge1 Ge2 84.72(12)
C44 Ge2 C16 111.4(2)
C44 Ge2 P6 106.41(15)
C16 Ge2 P6 109.40(14)
C44 Ge2 Ge1 104.38(15)
C16 Ge2 Ge1 105.99(14)
P6 Ge2 Ge1 119.19(5)
C72 Ge3 P4 102.05(15)
C72 Ge3 P2 100.22(15)
P4 Ge3 P2 90.09(4)
N1' P1' C16' 111.1(2)
N1' P1' C10' 106.5(2)
C16' P1' C10' 111.8(2)
N1' P1' C4' 110.2(2)
C16' P1' C4' 110.3(2)
C10' P1' C4' 106.7(3)
C16' P2' C17' 111.4(2)
C16' P2' C23' 117.9(2)
C17' P2' C23' 99.4(2)
C16' P2' Ge3' 113.73(17)
C17' P2' Ge3' 107.54(18)
C23' P2' Ge3' 105.52(18)
N2' P3' C44' 111.1(2)
N2' P3' C38' 111.2(3)
C44' P3' C38' 110.0(3)
N2' P3' C32' 106.8(3)
C44' P3' C32' 113.1(3)
C38' P3' C32' 104.5(3)
C44' P4' C51' 111.9(2)
C44' P4' C45' 115.7(3)
C51' P4' C45' 100.9(3)
C44' P4' Ge3' 114.72(17)
C51' P4' Ge3' 109.14(19)
C45' P4' Ge3' 103.24(17)
N3' P5' C72' 112.5(3)
N3' P5' C60' 110.3(3)
C72' P5' C60' 109.5(2)
N3' P5' C66' 113.3(2)
C72' P5' C66' 110.5(2)
C60' P5' C66' 100.1(3)
C72' P6' C73' 117.0(3)
C72' P6' C79' 115.5(3)
C73' P6' C79' 103.6(3)
C72' P6' Ge2' 109.57(17)
C73' P6' Ge2' 105.21(19)
C79' P6' Ge2' 104.77(19)
N1 P1 C16 111.5(2)
N1 P1 C4 110.0(3)
C16 P1 C4 109.6(2)
N1 P1 C10 107.3(2)
C16 P1 C10 112.1(3)
C4 P1 C10 106.2(3)
C16 P2 C23 117.8(2)
C16 P2 C17 111.8(2)
C23 P2 C17 99.0(2)
C16 P2 Ge3 114.11(16)
C23 P2 Ge3 107.86(17)
C17 P2 Ge3 104.52(16)
N2 P3 C44 111.3(2)
N2 P3 C32 113.7(4)
C44 P3 C32 111.6(3)
N2 P3 C38 103.3(3)
C44 P3 C38 112.1(3)
C32 P3 C38 104.5(5)
C44 P4 C51 114.1(3)
C44 P4 C45 111.9(3)
C51 P4 C45 101.9(2)
C44 P4 Ge3 115.27(17)
C51 P4 Ge3 104.47(16)
C45 P4 Ge3 108.13(17)
N3 P5 C72 113.1(3)
N3 P5 C66 113.7(3)
C72 P5 C66 109.3(3)
N3 P5 C60 109.1(3)
C72 P5 C60 111.7(2)
C66 P5 C60 99.1(3)
C72 P6 C79 116.8(3)
C72 P6 C78 115.3(3)
C79 P6 C78 104.1(3)
C72 P6 Ge2 109.26(18)
C79 P6 Ge2 105.54(18)
C78 P6 Ge2 104.70(19)
N1' Si1' C2' 109.0(3)
N1' Si1' C1' 109.3(3)
C2' Si1' C1' 110.2(4)
N1' Si1' C3' 115.6(3)
C2' Si1' C3' 107.1(4)
C1' Si1' C3' 105.6(3)
N2' Si2' C31' 112.5(3)
N2' Si2' C29' 111.3(3)
C31' Si2' C29' 106.5(4)
N2' Si2' C30' 113.7(3)
C31' Si2' C30' 108.2(5)
C29' Si2' C30' 104.1(4)
N3' Si3' C58' 112.7(3)
N3' Si3' C57' 111.6(3)
C58' Si3' C57' 107.5(5)
N3' Si3' C59' 112.2(4)
C58' Si3' C59' 105.0(5)
C57' Si3' C59' 107.5(4)
N1 Si1 C3 110.2(3)
N1 Si1 C2 115.5(3)
C3 Si1 C2 105.5(5)
N1 Si1 C1 110.4(3)
C3 Si1 C1 109.3(4)
C2 Si1 C1 105.7(4)
N2 Si2 C31 112.4(4)
N2 Si2 C29 112.0(3)
C31 Si2 C29 106.7(6)
N2 Si2 C30 109.6(5)
C31 Si2 C30 106.3(6)
C29 Si2 C30 109.6(7)
N3 Si3 C58 112.9(4)
N3 Si3 C57 113.0(4)
C58 Si3 C57 112.6(5)
N3 Si3 C59 111.6(4)
C58 Si3 C59 98.6(6)
C57 Si3 C59 107.3(6)
P1' N1' Si1' 122.4(2)
P1' N1' Ge1' 127.0(2)
Si1' N1' Ge1' 110.6(2)
P3' N2' Si2' 122.0(3)
P3' N2' Ge1' 124.1(2)
Si2' N2' Ge1' 111.4(2)
P5' N3' Si3' 156.7(4)
P1 N1 Si1 122.2(3)
P1 N1 Ge1 124.9(2)
Si1 N1 Ge1 112.2(2)
P3 N2 Si2 121.3(3)
P3 N2 Ge1 125.1(2)
Si2 N2 Ge1 109.8(3)
P5 N3 Si3 159.8(4)
C9' C4' C5' 116.9(5)
C9' C4' P1' 123.4(4)
C5' C4' P1' 119.2(4)
C6' C5' C4' 121.7(6)
C7' C6' C5' 119.5(7)
C6' C7' C8' 120.8(6)
C9' C8' C7' 118.3(7)
C8' C9' C4' 122.7(6)
C11' C10' C15' 117.4(5)
C11' C10' P1' 127.4(4)
C15' C10' P1' 115.1(4)
C12' C11' C10' 120.6(6)
C13' C12' C11' 121.8(6)
C12' C13' C14' 118.8(6)
C15' C14' C13' 120.1(6)
C14' C15' C10' 121.1(6)
P1' C16' P2' 135.3(3)
P1' C16' Ge2' 110.8(3)
P2' C16' Ge2' 113.9(3)
C18' C17' C22' 117.7(5)
C18' C17' P2' 119.3(4)
C22' C17' P2' 122.9(4)
C19' C18' C17' 121.8(5)
C20' C19' C18' 120.4(6)
C19' C20' C21' 120.1(6)
C20' C21' C22' 119.6(6)
C17' C22' C21' 120.3(6)
C28' C23' C24' 117.6(5)
C28' C23' P2' 119.2(4)
C24' C23' P2' 122.8(4)
C25' C24' C23' 121.2(6)
C26' C25' C24' 120.5(7)
C27' C26' C25' 119.7(6)
C26' C27' C28' 120.3(7)
C23' C28' C27' 120.7(6)
C37' C32' C33' 116.0(6)
C37' C32' P3' 119.7(5)
C33' C32' P3' 124.2(6)
C34' C33' C32' 121.9(8)
C35' C34' C33' 120.3(9)
C34' C35' C36' 120.1(9)
C35' C36' C37' 120.2(9)
C32' C37' C36' 121.5(8)
C39' C38' C43' 116.9(6)
C39' C38' P3' 117.1(4)
C43' C38' P3' 126.0(6)
C38' C39' C40' 121.6(7)
C41' C40' C39' 120.4(8)
C42' C41' C40' 119.1(7)
C41' C42' C43' 120.7(7)
C38' C43' C42' 121.3(7)
P3' C44' P4' 133.7(3)
P3' C44' Ge2' 113.2(3)
P4' C44' Ge2' 112.9(3)
C50' C45' C46' 119.0(5)
C50' C45' P4' 122.4(4)
C46' C45' P4' 118.4(5)
C45' C46' C47' 118.6(7)
C48' C47' C46' 121.7(7)
C49' C48' C47' 118.9(7)
C48' C49' C50' 120.6(7)
C45' C50' C49' 121.2(6)
C56' C51' C52' 118.8(6)
C56' C51' P4' 119.7(4)
C52' C51' P4' 121.3(5)
C53' C52' C51' 119.6(7)
C54' C53' C52' 120.8(8)
C55' C54' C53' 120.4(7)
C54' C55' C56' 120.0(8)
C51' C56' C55' 120.4(7)
C61' C60' C65' 117.4(6)
C61' C60' P5' 119.7(5)
C65' C60' P5' 122.9(5)
C60' C61' C62' 121.0(7)
C63' C62' C61' 120.8(7)
C62' C63' C64' 120.9(7)
C65' C64' C63' 117.5(7)
C64' C65' C60' 122.3(7)
C71' C66' C67' 118.8(6)
C71' C66' P5' 123.2(4)
C67' C66' P5' 117.8(5)
C66' C67' C68' 121.3(6)
C69' C68' C67' 119.1(6)
C70' C69' C68' 119.9(6)
C69' C70' C71' 121.1(7)
C66' C71' C70' 119.8(6)
P6' C72' P5' 119.1(3)
P6' C72' Ge3' 121.8(3)
P5' C72' Ge3' 119.0(3)
C78' C73' C74' 117.3(5)
C78' C73' P6' 122.0(4)
C74' C73' P6' 120.5(5)
C75' C74' C73' 119.5(6)
C76' C75' C74' 122.5(6)
C75' C76' C77' 118.9(6)
C76' C77' C78' 120.6(7)
C73' C78' C77' 121.1(6)
C80' C79' C84' 116.7(6)
C80' C79' P6' 120.0(5)
C84' C79' P6' 123.3(5)
C79' C80' C81' 122.7(8)
C82' C81' C80' 118.6(9)
C83' C82' C81' 120.5(9)
C82' C83' C84' 119.7(9)
C79' C84' C83' 121.8(8)
C5 C4 C9 117.2(6)
C5 C4 P1 119.3(5)
C9 C4 P1 122.9(5)
C6 C5 C4 121.1(9)
C7 C6 C5 121.3(10)
C6 C7 C8 119.0(8)
C7 C8 C9 121.8(9)
C4 C9 C8 119.5(8)
C15 C10 C11 117.2(6)
C15 C10 P1 115.3(4)
C11 C10 P1 127.4(5)
C12 C11 C10 121.3(7)
C13 C12 C11 120.5(7)
C12 C13 C14 119.9(8)
C13 C14 C15 119.7(8)
C10 C15 C14 121.3(7)
P1 C16 P2 134.9(3)
P1 C16 Ge2 110.9(3)
P2 C16 Ge2 114.1(2)
C18 C17 C22 119.2(5)
C18 C17 P2 118.9(4)
C22 C17 P2 121.9(5)
C17 C18 C19 120.4(6)
C20 C19 C18 120.3(7)
C21 C20 C19 120.0(6)
C20 C21 C22 121.0(6)
C17 C22 C21 119.2(6)
C28 C23 C24 117.4(5)
C28 C23 P2 122.1(4)
C24 C23 P2 120.0(4)
C25 C24 C23 120.0(6)
C26 C25 C24 120.2(7)
C27 C26 C25 118.8(7)
C26 C27 C28 121.6(6)
C27 C28 C23 121.9(6)
C37 C32 C33 119.9(8)
C37 C32 P3 118.1(7)
C33 C32 P3 121.9(8)
C34 C33 C32 114.8(11)
C35 C34 C33 120.1(13)
C34 C35 C36 125.1(13)
C37 C36 C35 113.0(13)
C36 C37 C32 126.6(10)
C39 C38 C43 117.7(9)
C39 C38 P3 124.1(7)
C43 C38 P3 118.1(7)
C38 C39 C40 124.9(10)
C39 C40 C41 117.6(10)
C42 C41 C40 119.4(11)
C43 C42 C41 118.7(10)
C42 C43 C38 121.3(10)
P3 C44 P4 133.0(3)
P3 C44 Ge2 113.3(3)
P4 C44 Ge2 113.1(3)
C50 C45 C46 117.8(5)
C50 C45 P4 122.1(4)
C46 C45 P4 119.8(4)
C45 C46 C47 120.5(6)
C48 C47 C46 121.1(6)
C47 C48 C49 119.3(6)
C50 C49 C48 119.7(7)
C45 C50 C49 121.6(6)
C52 C51 C56 117.4(6)
C52 C51 P4 120.5(5)
C56 C51 P4 122.0(4)
C51 C52 C53 121.0(6)
C54 C53 C52 120.0(7)
C55 C54 C53 120.0(7)
C54 C55 C56 119.7(7)
C55 C56 C51 121.8(6)
C65 C60 C61 118.2(6)
C65 C60 P5 123.5(5)
C61 C60 P5 118.3(5)
C60 C61 C62 119.9(6)
C63 C62 C61 120.0(7)
C62 C63 C64 121.7(7)
C63 C64 C65 119.0(7)
C60 C65 C64 121.1(6)
C67 C66 C71 117.7(6)
C67 C66 P5 124.3(4)
C71 C66 P5 117.9(5)
C66 C67 C68 121.5(6)
C67 C68 C69 121.4(7)
C70 C69 C68 117.4(7)
C69 C70 C71 121.4(7)
C66 C71 C70 120.3(7)
P6 C72 P5 116.4(3)
P6 C72 Ge3 122.7(3)
P5 C72 Ge3 120.7(3)
C78 C73 C74 122.5(8)
C75 C74 C73 120.0(9)
C74 C75 C76 120.3(10)
C77 C76 C75 119.7(12)
C76 C77 C78 121.2(10)
C73 C78 C77 115.7(7)
C73 C78 P6 120.4(5)
C77 C78 P6 123.7(6)
C84 C79 C80 117.7(6)
C84 C79 P6 121.7(5)
C80 C79 P6 120.5(5)
C81 C80 C79 121.8(7)
C82 C81 C80 119.2(7)
C81 C82 C83 120.6(7)
C82 C83 C84 118.8(8)
C79 C84 C83 121.6(7)

loop_
_geom_bond_atom_site_label_1
_geom_bond_atom_site_label_2
_geom_bond_distance
Ge1' N2' 2.090(4)
Ge1' N1' 2.111(4)
Ge1' Ge2' 2.4132(8)
Ge2' C44' 1.916(5)
Ge2' C16' 1.931(5)
Ge2' P6' 2.3501(15)
Ge3' C72' 1.991(5)
Ge3' P4' 2.5172(14)
Ge3' P2' 2.5316(15)
Ge1 N2 2.070(5)
Ge1 N1 2.082(4)
Ge1 Ge2 2.4268(8)
Ge2 C44 1.913(5)
Ge2 C16 1.943(5)
Ge2 P6 2.3626(14)
Ge3 C72 1.975(5)
Ge3 P4 2.4911(13)
Ge3 P2 2.5260(14)
P1' N1' 1.631(4)
P1' C16' 1.719(5)
P1' C10' 1.827(5)
P1' C4' 1.829(5)
P2' C16' 1.745(5)
P2' C17' 1.840(5)
P2' C23' 1.842(5)
P3' N2' 1.656(4)
P3' C44' 1.724(5)
P3' C38' 1.814(6)
P3' C32' 1.820(6)
P4' C44' 1.736(5)
P4' C51' 1.836(6)
P4' C45' 1.839(5)
P5' N3' 1.548(5)
P5' C72' 1.755(5)
P5' C60' 1.835(6)
P5' C66' 1.842(6)
P6' C72' 1.714(5)
P6' C73' 1.839(5)
P6' C79' 1.843(6)
P1 N1 1.641(5)
P1 C16 1.726(5)
P1 C4 1.808(6)
P1 C10 1.817(6)
P2 C16 1.740(5)
P2 C23 1.833(6)
P2 C17 1.838(5)
P3 N2 1.627(5)
P3 C44 1.717(5)
P3 C32 1.765(8)
P3 C38 1.867(9)
P4 C44 1.741(6)
P4 C51 1.827(6)
P4 C45 1.835(5)
P5 N3 1.549(5)
P5 C72 1.773(5)
P5 C66 1.849(6)
P5 C60 1.860(6)
P6 C72 1.716(5)
P6 C79 1.828(5)
P6 C78 1.844(6)
Si1' N1' 1.779(5)
Si1' C2' 1.855(7)
Si1' C1' 1.881(7)
Si1' C3' 1.883(7)
Si2' N2' 1.763(4)
Si2' C31' 1.847(9)
Si2' C29' 1.860(8)
Si2' C30' 1.865(7)
Si3' N3' 1.666(5)
Si3' C58' 1.841(8)
Si3' C57' 1.841(8)
Si3' C59' 1.863(8)
Si1 N1 1.777(4)
Si1 C3 1.845(8)
Si1 C2 1.863(7)
Si1 C1 1.870(8)
Si2 N2 1.779(5)
Si2 C31 1.847(10)
Si2 C29 1.852(9)
Si2 C30 1.976(13)
Si3 N3 1.664(5)
Si3 C58 1.812(9)
Si3 C57 1.844(8)
Si3 C59 1.935(10)
C4' C9' 1.378(8)
C4' C5' 1.390(7)
C5' C6' 1.375(8)
C6' C7' 1.367(10)
C7' C8' 1.385(10)
C8' C9' 1.378(8)
C10' C11' 1.388(7)
C10' C15' 1.392(7)
C11' C12' 1.369(8)
C12' C13' 1.351(8)
C13' C14' 1.388(9)
C14' C15' 1.372(8)
C17' C18' 1.392(7)
C17' C22' 1.398(7)
C18' C19' 1.372(7)
C19' C20' 1.361(9)
C20' C21' 1.391(9)
C21' C22' 1.401(8)
C23' C28' 1.376(8)
C23' C24' 1.387(8)
C24' C25' 1.382(8)
C25' C26' 1.360(10)
C26' C27' 1.360(10)
C27' C28' 1.406(8)
C32' C37' 1.378(9)
C32' C33' 1.388(8)
C33' C34' 1.376(10)
C34' C35' 1.338(12)
C35' C36' 1.353(12)
C36' C37' 1.384(10)
C38' C39' 1.375(9)
C38' C43' 1.380(8)
C39' C40' 1.388(9)
C40' C41' 1.364(10)
C41' C42' 1.352(11)
C42' C43' 1.394(10)
C45' C50' 1.367(8)
C45' C46' 1.383(8)
C46' C47' 1.395(9)
C47' C48' 1.366(11)
C48' C49' 1.353(10)
C49' C50' 1.377(8)
C51' C56' 1.375(8)
C51' C52' 1.392(8)
C52' C53' 1.380(10)
C53' C54' 1.368(12)
C54' C55' 1.347(11)
C55' C56' 1.399(9)
C60' C61' 1.383(8)
C60' C65' 1.400(8)
C61' C62' 1.387(9)
C62' C63' 1.345(11)
C63' C64' 1.409(11)
C64' C65' 1.389(9)
C66' C71' 1.381(8)
C66' C67' 1.390(8)
C67' C68' 1.403(9)
C68' C69' 1.381(9)
C69' C70' 1.373(9)
C70' C71' 1.400(8)
C73' C78' 1.386(8)
C73' C74' 1.395(8)
C74' C75' 1.389(8)
C75' C76' 1.348(10)
C76' C77' 1.352(10)
C77' C78' 1.398(8)
C79' C80' 1.360(8)
C79' C84' 1.376(9)
C80' C81' 1.385(10)
C81' C82' 1.375(13)
C82' C83' 1.339(13)
C83' C84' 1.389(10)
C4 C5 1.396(10)
C4 C9 1.398(9)
C5 C6 1.386(10)
C6 C7 1.347(14)
C7 C8 1.362(14)
C8 C9 1.402(10)
C10 C15 1.378(8)
C10 C11 1.388(8)
C11 C12 1.381(9)
C12 C13 1.355(11)
C13 C14 1.367(11)
C14 C15 1.397(10)
C17 C18 1.376(8)
C17 C22 1.400(7)
C18 C19 1.403(7)
C19 C20 1.365(9)
C20 C21 1.364(10)
C21 C22 1.401(8)
C23 C28 1.367(8)
C23 C24 1.417(8)
C24 C25 1.395(9)
C25 C26 1.382(10)
C26 C27 1.363(9)
C27 C28 1.363(8)
C32 C37 1.409(12)
C32 C33 1.459(11)
C33 C34 1.433(15)
C34 C35 1.396(19)
C35 C36 1.437(19)
C36 C37 1.335(12)
C38 C39 1.344(11)
C38 C43 1.415(11)
C39 C40 1.345(13)
C40 C41 1.431(16)
C41 C42 1.418(15)
C42 C43 1.371(13)
C45 C50 1.353(8)
C45 C46 1.371(7)
C46 C47 1.392(8)
C47 C48 1.321(9)
C48 C49 1.379(9)
C49 C50 1.378(9)
C51 C52 1.375(7)
C51 C56 1.392(8)
C52 C53 1.378(9)
C53 C54 1.374(10)
C54 C55 1.362(10)
C55 C56 1.365(8)
C60 C65 1.381(8)
C60 C61 1.386(8)
C61 C62 1.415(9)
C62 C63 1.332(10)
C63 C64 1.365(9)
C64 C65 1.398(8)
C66 C67 1.359(8)
C66 C71 1.384(8)
C67 C68 1.376(8)
C68 C69 1.376(9)
C69 C70 1.362(10)
C70 C71 1.396(10)
C73 C78 1.342(9)
C73 C74 1.390(11)
C74 C75 1.277(14)
C75 C76 1.367(15)
C76 C77 1.362(12)
C77 C78 1.372(11)
C79 C84 1.369(8)
C79 C80 1.389(8)
C80 C81 1.385(9)
C81 C82 1.364(11)
C82 C83 1.388(11)
C83 C84 1.396(9)

loop_
_platon_squeeze_void_nr
_platon_squeeze_void_average_x
_platon_squeeze_void_average_y
_platon_squeeze_void_average_z
_platon_squeeze_void_volume
_platon_squeeze_void_count_electrons
1 0.000 -0.005 0.000 1104.9 205.0
2 0.009 0.034 0.383 20.0 -0.3
3 -0.009 0.966 0.617 20.0 -0.8
4 0.204 0.441 0.416 35.6 1.0
5 0.292 0.722 0.000 7.8 0.4
6 0.359 0.746 0.447 13.1 0.0
7 0.393 0.657 0.183 7.3 0.9
8 0.474 0.199 0.876 11.2 0.1
9 0.526 0.801 0.124 11.2 0.4
10 0.607 0.343 0.817 7.3 1.1
11 0.641 0.254 0.553 13.2 -0.3
12 0.708 0.278 0.000 7.4 0.5
13 0.796 0.559 0.584 35.6 1.3
